data_7043610
loop_
_publ_author_name
'Gu, Jinzhong'
'Liang, Xiaoxiao'
'Cai, Yan'
'Wu, Jiang'
'Shi, Zi-Fa'
'Kirillov, Alexander M.'

_publ_section_title
;
 Hydrothermal assembly, structures, topologies, luminescence, and
 magnetism of a novel series of coordination polymers driven by a
 trifunctional nicotinic acid building block
;
_journal_name_full 'Dalton Trans.'
_journal_paper_doi 10.1039/C7DT01742A
_journal_year 2017
_chemical_formula_sum 'C13 H9 Mn N O6'
_chemical_formula_weight 330.15
_space_group_crystal_system monoclinic
_space_group_IT_number 15
_space_group_name_Hall '-C 2yc'
_space_group_name_H-M_alt 'C 1 2/c 1'
_symmetry_space_group_name_Hall '-C 2yc'
_symmetry_space_group_name_H-M 'C 1 2/c 1'
_atom_sites_solution_hydrogens mixed
_audit_creation_method SHELXL-2014/7
_audit_update_record
;
2017-03-08 deposited with the CCDC.
2017-07-14 downloaded from the CCDC.
;
_cell_angle_alpha 90
_cell_angle_beta 98.567(3)
_cell_angle_gamma 90
_cell_formula_units_Z 8
_cell_length_a 13.6232(4)
_cell_length_b 7.9638(3)
_cell_length_c 23.9856(7)
_cell_measurement_reflns_used 4708
_cell_measurement_temperature 293(2)
_cell_measurement_theta_max 25.037
_cell_measurement_theta_min 3.318
_cell_volume 2573.22(15)
_computing_cell_refinement 'Bruker SAINT'
_computing_data_collection 'Bruker APEX2'
_computing_data_reduction 'Bruker SAINT'
_computing_molecular_graphics 'Bruker SHELXTL'
_computing_publication_material 'Bruker SHELXTL'
_computing_structure_refinement 'SHELXL-2014/7 (Sheldrick, 2014)'
_computing_structure_solution 'SHELXL-2014/7 (Sheldrick, 2014)'
_diffrn_ambient_temperature 293(2)
_diffrn_measured_fraction_theta_full 0.997
_diffrn_measured_fraction_theta_max 0.997
_diffrn_measurement_device_type 'Bruker APE-II CCD'
_diffrn_measurement_method '\f and \w scans'
_diffrn_radiation_type MoK\a
_diffrn_radiation_wavelength 0.71073
_diffrn_reflns_av_R_equivalents 0.0190
_diffrn_reflns_av_unetI/netI 0.0298
_diffrn_reflns_Laue_measured_fraction_full 0.997
_diffrn_reflns_Laue_measured_fraction_max 0.997
_diffrn_reflns_limit_h_max 16
_diffrn_reflns_limit_h_min -14
_diffrn_reflns_limit_k_max 8
_diffrn_reflns_limit_k_min -9
_diffrn_reflns_limit_l_max 25
_diffrn_reflns_limit_l_min -28
_diffrn_reflns_number 4708
_diffrn_reflns_point_group_measured_fraction_full 0.997
_diffrn_reflns_point_group_measured_fraction_max 0.997
_diffrn_reflns_theta_full 25.037
_diffrn_reflns_theta_max 25.037
_diffrn_reflns_theta_min 3.318
_diffrn_source 'fine-focus sealed tube'
_exptl_absorpt_coefficient_mu 1.054
_exptl_absorpt_correction_type multi-scan
_exptl_crystal_colour yellow
_exptl_crystal_density_diffrn 1.704
_exptl_crystal_description block
_exptl_crystal_F_000 1336
_exptl_crystal_size_max 0.260
_exptl_crystal_size_mid 0.250
_exptl_crystal_size_min 0.220
_exptl_transmission_factor_max 0.793
_exptl_transmission_factor_min 0.768
_refine_diff_density_max 0.247
_refine_diff_density_min -0.254
_refine_diff_density_rms 0.053
_refine_ls_extinction_method none
_refine_ls_goodness_of_fit_ref 1.078
_refine_ls_hydrogen_treatment mixed
_refine_ls_matrix_type full
_refine_ls_number_parameters 198
_refine_ls_number_reflns 2277
_refine_ls_number_restraints 3
_refine_ls_restrained_S_all 1.078
_refine_ls_R_factor_all 0.0343
_refine_ls_R_factor_gt 0.0288
_refine_ls_shift/su_max 0.001
_refine_ls_shift/su_mean 0.000
_refine_ls_structure_factor_coef Fsqd
_refine_ls_weighting_details 'w=1/[\s^2^(Fo^2^)+(0.0273P)^2^+2.6798P] where P=(Fo^2^+2Fc^2^)/3'
_refine_ls_weighting_scheme calc
_refine_ls_wR_factor_gt 0.0667
_refine_ls_wR_factor_ref 0.0704
_reflns_Friedel_coverage 0.000
_reflns_number_gt 2009
_reflns_number_total 2277
_reflns_threshold_expression 'I > 2\s(I)'
_cod_data_source_file c7dt01742a2.cif
_cod_data_source_block 290-7Mn
_cod_original_cell_volume 2573.22(14)
_cod_database_code 7043610
_shelx_shelxl_version_number 2014/7
_shelx_space_group_comment
;
The symmetry employed for this shelxl refinement is uniquely defined
by the following loop, which should always be used as a source of
symmetry information in preference to the above space-group names.
They are only intended as comments.
;
_shelx_estimated_absorpt_t_min 0.771
_shelx_estimated_absorpt_t_max 0.801

loop_
_space_group_symop_operation_xyz
'x, y, z'
'-x, y, -z+1/2'
'x+1/2, y+1/2, z'
'-x+1/2, y+1/2, -z+1/2'
'-x, -y, -z'
'x, -y, z-1/2'
'-x+1/2, -y+1/2, -z'
'x+1/2, -y+1/2, z-1/2'

loop_
_atom_site_label
_atom_site_type_symbol
_atom_site_fract_x
_atom_site_fract_y
_atom_site_fract_z
_atom_site_U_iso_or_equiv
_atom_site_adp_type
_atom_site_occupancy
_atom_site_site_symmetry_order
_atom_site_calc_flag
_atom_site_refinement_flags_posn
_atom_site_refinement_flags_adp
Mn1 Mn 0.05280(2) 1.13383(4) 0.45819(2) 0.02024(12) Uani 1 1 d . .
N1 N 0.42339(12) 0.7405(2) 0.40263(7) 0.0231(4) Uani 1 1 d . .
O1 O 0.20682(10) 1.0180(2) 0.46937(6) 0.0285(4) Uani 1 1 d . .
O2 O 0.11723(10) 1.0351(2) 0.38525(6) 0.0270(4) Uani 1 1 d . .
O3 O 0.34142(11) 0.7874(3) 0.25455(7) 0.0463(5) Uani 1 1 d . .
O4 O -0.04905(14) 0.6617(2) 0.08079(8) 0.0438(5) Uani 1 1 d . .
O5 O 0.01449(11) 0.87836(19) 0.03936(6) 0.0264(4) Uani 1 1 d . .
O6 O 0.11891(13) 1.3774(2) 0.46899(8) 0.0395(5) Uani 1 1 d D .
C1 C 0.19335(14) 0.9870(3) 0.41716(9) 0.0220(5) Uani 1 1 d . .
C2 C 0.27067(14) 0.8921(3) 0.39184(9) 0.0222(5) Uani 1 1 d . .
C3 C 0.35150(15) 0.8190(3) 0.42508(9) 0.0233(5) Uani 1 1 d . .
H3 H 0.3559 0.8247 0.4641 0.028 Uiso 1 1 calc R U
C4 C 0.41570(15) 0.7307(3) 0.34654(9) 0.0276(5) Uani 1 1 d . .
H4 H 0.4656 0.6770 0.3308 0.033 Uiso 1 1 calc R U
C5 C 0.33607(15) 0.7977(3) 0.31113(9) 0.0294(5) Uani 1 1 d . .
C6 C 0.26261(15) 0.8804(3) 0.33399(9) 0.0272(5) Uani 1 1 d . .
H6 H 0.2087 0.9273 0.3109 0.033 Uiso 1 1 calc R U
C7 C 0.25566(17) 0.7916(3) 0.21465(9) 0.0332(6) Uani 1 1 d . .
C8 C 0.26677(17) 0.8607(3) 0.16376(10) 0.0343(6) Uani 1 1 d . .
H8 H 0.3269 0.9090 0.1585 0.041 Uiso 1 1 calc R U
C9 C 0.18751(16) 0.8581(3) 0.12001(10) 0.0303(6) Uani 1 1 d . .
H9 H 0.1942 0.9062 0.0855 0.036 Uiso 1 1 calc R U
C10 C 0.09848(16) 0.7841(3) 0.12771(9) 0.0256(5) Uani 1 1 d . .
C11 C 0.01474(16) 0.7704(3) 0.07985(9) 0.0269(5) Uani 1 1 d . .
C12 C 0.08853(18) 0.7156(3) 0.17947(10) 0.0341(6) Uani 1 1 d . .
H12 H 0.0288 0.6661 0.1848 0.041 Uiso 1 1 calc R U
C13 C 0.16689(18) 0.7199(3) 0.22368(10) 0.0374(6) Uani 1 1 d . .
H13 H 0.1598 0.6754 0.2587 0.045 Uiso 1 1 calc R U
H1W H 0.1759(13) 1.396(3) 0.4894(11) 0.073(11) Uiso 1 1 d D .
H2W H 0.0895(18) 1.465(2) 0.4531(12) 0.063(10) Uiso 1 1 d D .

loop_
_atom_site_aniso_label
_atom_site_aniso_U_11
_atom_site_aniso_U_22
_atom_site_aniso_U_33
_atom_site_aniso_U_23
_atom_site_aniso_U_13
_atom_site_aniso_U_12
Mn1 0.01771(18) 0.0246(2) 0.01779(19) 0.00019(15) 0.00046(12) 0.00463(13)
N1 0.0198(9) 0.0272(10) 0.0214(10) -0.0013(8) -0.0002(7) 0.0068(8)
O1 0.0215(7) 0.0382(10) 0.0249(9) -0.0056(8) 0.0008(6) 0.0066(7)
O2 0.0186(7) 0.0353(9) 0.0264(8) 0.0031(8) 0.0013(6) 0.0091(7)
O3 0.0311(9) 0.0876(15) 0.0189(9) -0.0023(10) -0.0009(7) 0.0247(10)
O4 0.0566(11) 0.0345(10) 0.0372(11) -0.0003(9) -0.0034(8) -0.0183(9)
O5 0.0312(8) 0.0302(9) 0.0171(8) 0.0026(7) 0.0015(6) 0.0056(7)
O6 0.0320(10) 0.0250(10) 0.0555(12) 0.0031(9) -0.0134(9) 0.0002(8)
C1 0.0183(10) 0.0209(12) 0.0267(12) -0.0001(10) 0.0035(9) 0.0004(9)
C2 0.0174(10) 0.0241(12) 0.0245(12) -0.0015(10) 0.0008(8) 0.0018(9)
C3 0.0229(11) 0.0271(12) 0.0193(11) -0.0017(10) 0.0009(8) 0.0040(10)
C4 0.0207(11) 0.0360(14) 0.0251(12) -0.0025(11) 0.0001(9) 0.0095(10)
C5 0.0243(11) 0.0448(15) 0.0181(11) 0.0000(11) 0.0002(9) 0.0094(11)
C6 0.0204(11) 0.0357(14) 0.0235(12) 0.0024(11) -0.0031(9) 0.0081(10)
C7 0.0317(12) 0.0469(16) 0.0189(12) -0.0048(12) -0.0033(9) 0.0180(12)
C8 0.0269(12) 0.0487(16) 0.0264(13) -0.0026(12) 0.0014(9) 0.0080(11)
C9 0.0325(12) 0.0395(15) 0.0186(12) 0.0022(11) 0.0028(9) 0.0062(11)
C10 0.0326(12) 0.0242(12) 0.0191(11) -0.0015(10) 0.0007(9) 0.0045(10)
C11 0.0337(12) 0.0255(13) 0.0210(12) -0.0014(10) 0.0026(9) 0.0054(11)
C12 0.0396(13) 0.0368(14) 0.0254(12) 0.0023(12) 0.0027(10) -0.0002(12)
C13 0.0470(15) 0.0456(16) 0.0184(12) 0.0054(12) 0.0007(10) 0.0088(13)

loop_
_atom_type_symbol
_atom_type_description
_atom_type_scat_dispersion_real
_atom_type_scat_dispersion_imag
_atom_type_scat_source
C C 0.0033 0.0016 'International Tables Vol C Tables 4.2.6.8 and 6.1.1.4'
H H 0.0000 0.0000 'International Tables Vol C Tables 4.2.6.8 and 6.1.1.4'
N N 0.0061 0.0033 'International Tables Vol C Tables 4.2.6.8 and 6.1.1.4'
O O 0.0106 0.0060 'International Tables Vol C Tables 4.2.6.8 and 6.1.1.4'
Mn Mn 0.3368 0.7283 'International Tables Vol C Tables 4.2.6.8 and 6.1.1.4'

loop_
_geom_angle_atom_site_label_1
_geom_angle_atom_site_label_2
_geom_angle_atom_site_label_3
_geom_angle
_geom_angle_site_symmetry_1
_geom_angle_site_symmetry_3
O5 Mn1 O6 95.07(7) 6_576 .
O5 Mn1 N1 106.93(6) 6_576 3_455
O6 Mn1 N1 90.46(7) . 3_455
O5 Mn1 O2 154.40(6) 6_576 .
O6 Mn1 O2 102.03(7) . .
N1 Mn1 O2 91.98(6) 3_455 .
O5 Mn1 O5 76.88(6) 6_576 2
O6 Mn1 O5 171.61(7) . 2
N1 Mn1 O5 94.14(6) 3_455 2
O2 Mn1 O5 84.85(6) . 2
O5 Mn1 O1 103.03(6) 6_576 .
O6 Mn1 O1 89.38(6) . .
N1 Mn1 O1 149.94(6) 3_455 .
O2 Mn1 O1 58.76(5) . .
O5 Mn1 O1 90.14(6) 2 .
C4 N1 C3 118.64(18) . .
C4 N1 Mn1 121.29(13) . 3_545
C3 N1 Mn1 120.06(14) . 3_545
C1 O1 Mn1 88.12(12) . .
C1 O2 Mn1 90.88(13) . .
C5 O3 C7 120.96(17) . .
C11 O5 Mn1 133.90(14) . 6_575
C11 O5 Mn1 122.59(13) . 2
Mn1 O5 Mn1 103.11(6) 6_575 2
Mn1 O6 H1W 123.3(18) . .
Mn1 O6 H2W 121.3(17) . .
H1W O6 H2W 115.4(17) . .
O2 C1 O1 122.03(19) . .
O2 C1 C2 118.35(19) . .
O1 C1 C2 119.61(18) . .
C6 C2 C3 119.16(19) . .
C6 C2 C1 119.16(19) . .
C3 C2 C1 121.7(2) . .
N1 C3 C2 122.0(2) . .
N1 C3 H3 119.0 . .
C2 C3 H3 119.0 . .
N1 C4 C5 122.2(2) . .
N1 C4 H4 118.9 . .
C5 C4 H4 118.9 . .
O3 C5 C6 124.8(2) . .
O3 C5 C4 115.63(19) . .
C6 C5 C4 119.4(2) . .
C5 C6 C2 118.6(2) . .
C5 C6 H6 120.7 . .
C2 C6 H6 120.7 . .
C8 C7 C13 121.4(2) . .
C8 C7 O3 115.4(2) . .
C13 C7 O3 123.0(2) . .
C7 C8 C9 119.4(2) . .
C7 C8 H8 120.3 . .
C9 C8 H8 120.3 . .
C10 C9 C8 120.2(2) . .
C10 C9 H9 119.9 . .
C8 C9 H9 119.9 . .
C12 C10 C9 119.5(2) . .
C12 C10 C11 119.7(2) . .
C9 C10 C11 120.7(2) . .
O4 C11 O5 123.9(2) . .
O4 C11 C10 119.8(2) . .
O5 C11 C10 116.3(2) . .
C10 C12 C13 120.6(2) . .
C10 C12 H12 119.7 . .
C13 C12 H12 119.7 . .
C7 C13 C12 118.8(2) . .
C7 C13 H13 120.6 . .
C12 C13 H13 120.6 . .

loop_
_geom_bond_atom_site_label_1
_geom_bond_atom_site_label_2
_geom_bond_distance
_geom_bond_site_symmetry_2
Mn1 O5 2.0916(15) 6_576
Mn1 O6 2.1382(17) .
Mn1 N1 2.2148(17) 3_455
Mn1 O2 2.2151(15) .
Mn1 O5 2.2359(15) 2
Mn1 O1 2.2711(14) .
N1 C4 1.336(3) .
N1 C3 1.341(3) .
N1 Mn1 2.2148(17) 3_545
O1 C1 1.263(3) .
O2 C1 1.254(2) .
O3 C5 1.372(3) .
O3 C7 1.396(3) .
O4 C11 1.229(3) .
O5 C11 1.297(3) .
O5 Mn1 2.0917(15) 6_575
O5 Mn1 2.2360(15) 2
O6 H1W 0.866(10) .
O6 H2W 0.866(10) .
C1 C2 1.496(3) .
C2 C6 1.379(3) .
C2 C3 1.388(3) .
C3 H3 0.9300 .
C4 C5 1.381(3) .
C4 H4 0.9300 .
C5 C6 1.378(3) .
C6 H6 0.9300 .
C7 C8 1.368(3) .
C7 C13 1.383(4) .
C8 C9 1.389(3) .
C8 H8 0.9300 .
C9 C10 1.385(3) .
C9 H9 0.9300 .
C10 C12 1.381(3) .
C10 C11 1.497(3) .
C12 C13 1.388(3) .
C12 H12 0.9300 .
C13 H13 0.9300 .

loop_
_geom_hbond_atom_site_label_D
_geom_hbond_atom_site_label_H
_geom_hbond_atom_site_label_A
_geom_hbond_distance_DH
_geom_hbond_distance_HA
_geom_hbond_distance_DA
_geom_hbond_angle_DHA
_geom_hbond_site_symmetry_A
O6 H1W O1 0.866(10) 1.879(12) 2.733(2) 168(3) 7_576
O6 H2W O4 0.866(10) 1.811(12) 2.668(2) 170(3) 2_565

loop_
_geom_torsion_atom_site_label_1
_geom_torsion_atom_site_label_2
_geom_torsion_atom_site_label_3
_geom_torsion_atom_site_label_4
_geom_torsion
_geom_torsion_site_symmetry_1
Mn1 O2 C1 O1 -4.7(2) .
Mn1 O2 C1 C2 176.17(17) .
Mn1 O1 C1 O2 4.6(2) .
Mn1 O1 C1 C2 -176.30(18) .
O2 C1 C2 C6 8.7(3) .
O1 C1 C2 C6 -170.5(2) .
O2 C1 C2 C3 -172.8(2) .
O1 C1 C2 C3 8.0(3) .
C4 N1 C3 C2 -1.0(3) .
Mn1 N1 C3 C2 178.00(16) 3_545
C6 C2 C3 N1 1.6(3) .
C1 C2 C3 N1 -176.9(2) .
C3 N1 C4 C5 -0.4(4) .
Mn1 N1 C4 C5 -179.41(18) 3_545
C7 O3 C5 C6 -29.1(4) .
C7 O3 C5 C4 156.4(2) .
N1 C4 C5 O3 176.0(2) .
N1 C4 C5 C6 1.2(4) .
O3 C5 C6 C2 -174.9(2) .
C4 C5 C6 C2 -0.6(4) .
C3 C2 C6 C5 -0.7(3) .
C1 C2 C6 C5 177.8(2) .
C5 O3 C7 C8 149.4(2) .
C5 O3 C7 C13 -35.3(4) .
C13 C7 C8 C9 -0.4(4) .
O3 C7 C8 C9 174.9(2) .
C7 C8 C9 C10 -0.9(4) .
C8 C9 C10 C12 1.1(3) .
C8 C9 C10 C11 -176.0(2) .
Mn1 O5 C11 O4 -77.7(3) 6_575
Mn1 O5 C11 O4 93.8(2) 2
Mn1 O5 C11 C10 102.8(2) 6_575
Mn1 O5 C11 C10 -85.7(2) 2
C12 C10 C11 O4 -20.7(3) .
C9 C10 C11 O4 156.4(2) .
C12 C10 C11 O5 158.8(2) .
C9 C10 C11 O5 -24.1(3) .
C9 C10 C12 C13 -0.2(4) .
C11 C10 C12 C13 177.0(2) .
C8 C7 C13 C12 1.4(4) .
O3 C7 C13 C12 -173.6(2) .
C10 C12 C13 C7 -1.1(4) .
